data_7053616
loop_
_publ_author_name
'Buchard, Antoine'
'Payet, Elina'
'Auffrant, Audrey'
'Goff, Xavier Le'
'Floch, Pascal Le'

_publ_section_title
;
 Iminophosphorane-based [P2N2] rhodium complexes: synthesis, reactivity,
 and application in catalysed transfer hydrogenation of polar bonds
;
_journal_issue 12
_journal_name_full 'New Journal of Chemistry'
_journal_page_first 2943
_journal_paper_doi 10.1039/c0nj00299b
_journal_volume 34
_journal_year 2010
_chemical_formula_moiety 'C52 H48 N2 P4 Rh, 2(C H2 Cl2), B F4'
_chemical_formula_sum 'C54 H52 B Cl4 F4 N2 P4 Rh'
_chemical_formula_weight 1184.38
_chemical_name_systematic
;
?
;
_space_group_IT_number 19
_symmetry_cell_setting orthorhombic
_symmetry_space_group_name_Hall 'P 2ac 2ab'
_symmetry_space_group_name_H-M 'P 21 21 21'
_atom_sites_solution_hydrogens geom
_atom_sites_solution_primary direct
_atom_sites_solution_secondary difmap
_audit_creation_method SHELXL-97
_cell_angle_alpha 90.00
_cell_angle_beta 90.00
_cell_angle_gamma 90.00
_cell_formula_units_Z 4
_cell_length_a 12.299(1)
_cell_length_b 19.674(1)
_cell_length_c 22.075(1)
_cell_measurement_reflns_used 8951
_cell_measurement_temperature 150.0(1)
_cell_measurement_theta_max 30.034
_cell_measurement_theta_min 0.998
_cell_volume 5341.5(6)
_computing_structure_refinement 'SHELXL-97 (Sheldrick, 1997)'
_computing_structure_solution 'SHELXS-97 (Sheldrick, 1990)'
_diffrn_ambient_temperature 150.0(1)
_diffrn_measured_fraction_theta_full 0.996
_diffrn_measured_fraction_theta_max 0.996
_diffrn_measurement_device_type KappaCCD
_diffrn_measurement_method 'phi and omega scans'
_diffrn_radiation_monochromator graphite
_diffrn_radiation_source 'fine-focus sealed tube'
_diffrn_radiation_type MoK\a
_diffrn_radiation_wavelength 0.71069
_diffrn_reflns_av_R_equivalents 0.0429
_diffrn_reflns_av_sigmaI/netI 0.0591
_diffrn_reflns_limit_h_max 10
_diffrn_reflns_limit_h_min -17
_diffrn_reflns_limit_k_max 26
_diffrn_reflns_limit_k_min -27
_diffrn_reflns_limit_l_max 31
_diffrn_reflns_limit_l_min -22
_diffrn_reflns_number 36847
_diffrn_reflns_theta_full 30.02
_diffrn_reflns_theta_max 30.02
_diffrn_reflns_theta_min 2.77
_exptl_absorpt_coefficient_mu 0.692
_exptl_absorpt_correction_T_max 0.9596
_exptl_absorpt_correction_T_min 0.8739
_exptl_absorpt_correction_type multi-scan
_exptl_crystal_colour 'Pale Yellow'
_exptl_crystal_density_diffrn 1.473
_exptl_crystal_density_method 'not measured'
_exptl_crystal_description Block
_exptl_crystal_F_000 2416
_exptl_crystal_size_max 0.20
_exptl_crystal_size_mid 0.14
_exptl_crystal_size_min 0.06
_refine_diff_density_max 0.680
_refine_diff_density_min -0.679
_refine_diff_density_rms 0.066
_refine_ls_abs_structure_details 'Flack H D (1983), Acta Cryst. A39, 876-881'
_refine_ls_abs_structure_Flack -0.045(15)
_refine_ls_extinction_method none
_refine_ls_goodness_of_fit_ref 0.993
_refine_ls_hydrogen_treatment constr
_refine_ls_matrix_type full
_refine_ls_number_parameters 631
_refine_ls_number_reflns 15419
_refine_ls_number_restraints 0
_refine_ls_restrained_S_all 0.993
_refine_ls_R_factor_all 0.0509
_refine_ls_R_factor_gt 0.0354
_refine_ls_shift/su_max 0.001
_refine_ls_shift/su_mean 0.000
_refine_ls_structure_factor_coef Fsqd
_refine_ls_weighting_details 'calc w=1/[\s^2^(Fo^2^)+(0.0328P)^2^+0.0000P] where P=(Fo^2^+2Fc^2^)/3'
_refine_ls_weighting_scheme calc
_refine_ls_wR_factor_gt 0.0724
_refine_ls_wR_factor_ref 0.0777
_reflns_number_gt 12655
_reflns_number_total 15419
_reflns_threshold_expression >2sigma(I)
_cod_data_source_file c0nj00299b.txt
_cod_data_source_block ab695
_cod_depositor_comments
;
The following automatic conversions were performed:

'_symmetry_cell_setting' value 'Orthorhombic' changed to
'orthorhombic' according to
/home/saulius/struct/CIF-dictionaries/cif_core.dic dictionary named
'cif_core.dic' version 2.4.2 from 2011-04-26.

Automatic conversion script
Id: cif_fix_values 1891 2012-01-12 08:04:46Z andrius 
;
_cod_original_sg_symbol_H-M 'P 21 21 21 '
_cod_database_code 7053616

loop_
_symmetry_equiv_pos_as_xyz
'x, y, z'
'-x+1/2, -y, z+1/2'
'x+1/2, -y+1/2, -z'
'-x, y+1/2, -z+1/2'

loop_
_atom_site_label
_atom_site_type_symbol
_atom_site_fract_x
_atom_site_fract_y
_atom_site_fract_z
_atom_site_U_iso_or_equiv
_atom_site_adp_type
_atom_site_occupancy
_atom_site_symmetry_multiplicity
_atom_site_calc_flag
_atom_site_refinement_flags
Rh1 Rh 0.757086(13) 0.480949(7) 0.252645(6) 0.01725(4) Uani 1 1 d .
P1 P 0.78340(5) 0.41701(3) 0.38378(2) 0.01979(12) Uani 1 1 d .
P2 P 0.78203(5) 0.55287(3) 0.32731(2) 0.01909(13) Uani 1 1 d .
P3 P 0.69555(5) 0.41694(3) 0.12530(2) 0.01983(12) Uani 1 1 d .
P4 P 0.76448(6) 0.55040(3) 0.17516(2) 0.02067(12) Uani 1 1 d .
N1 N 0.74429(19) 0.40201(8) 0.31568(7) 0.0205(4) Uani 1 1 d .
N2 N 0.73355(17) 0.39921(9) 0.19327(7) 0.0198(4) Uani 1 1 d .
C1 C 0.7536(2) 0.33452(10) 0.28657(9) 0.0239(5) Uani 1 1 d .
H1A H 0.7194 0.2994 0.3124 0.029 Uiso 1 1 calc R
H1B H 0.8311 0.3225 0.2809 0.029 Uiso 1 1 calc R
C2 C 0.6965(2) 0.33782(11) 0.22558(10) 0.0249(5) Uani 1 1 d .
H2A H 0.7138 0.2968 0.2015 0.030 Uiso 1 1 calc R
H2B H 0.6167 0.3396 0.2316 0.030 Uiso 1 1 calc R
C3 C 0.92725(19) 0.41043(12) 0.39949(10) 0.0238(5) Uani 1 1 d .
C4 C 1.0006(2) 0.40344(13) 0.35229(12) 0.0318(6) Uani 1 1 d .
H4 H 0.9754 0.3999 0.3117 0.038 Uiso 1 1 calc R
C5 C 1.1120(2) 0.40162(15) 0.36480(13) 0.0415(7) Uani 1 1 d .
H5 H 1.1627 0.3960 0.3327 0.050 Uiso 1 1 calc R
C6 C 1.1483(2) 0.40799(14) 0.42371(14) 0.0415(7) Uani 1 1 d .
H6 H 1.2242 0.4080 0.4318 0.050 Uiso 1 1 calc R
C7 C 1.0758(2) 0.41436(14) 0.47098(13) 0.0407(7) Uani 1 1 d .
H7 H 1.1012 0.4182 0.5115 0.049 Uiso 1 1 calc R
C8 C 0.9647(2) 0.41511(13) 0.45854(11) 0.0325(6) Uani 1 1 d .
H8 H 0.9141 0.4189 0.4909 0.039 Uiso 1 1 calc R
C9 C 0.7212(2) 0.36083(12) 0.43892(9) 0.0249(5) Uani 1 1 d .
C10 C 0.6260(2) 0.37826(13) 0.46939(10) 0.0285(5) Uani 1 1 d .
H10 H 0.5947 0.4219 0.4637 0.034 Uiso 1 1 calc R
C11 C 0.5767(2) 0.33188(14) 0.50814(10) 0.0333(6) Uani 1 1 d .
H11 H 0.5117 0.3439 0.5289 0.040 Uiso 1 1 calc R
C12 C 0.6221(3) 0.26837(14) 0.51652(11) 0.0377(7) Uani 1 1 d .
H12 H 0.5880 0.2368 0.5429 0.045 Uiso 1 1 calc R
C13 C 0.7168(3) 0.25044(13) 0.48678(11) 0.0360(7) Uani 1 1 d .
H13 H 0.7477 0.2067 0.4928 0.043 Uiso 1 1 calc R
C14 C 0.7666(2) 0.29672(11) 0.44809(10) 0.0292(6) Uani 1 1 d .
H14 H 0.8318 0.2846 0.4278 0.035 Uiso 1 1 calc R
C15 C 0.7449(2) 0.50414(11) 0.39732(8) 0.0222(5) Uani 1 1 d .
H15A H 0.7843 0.5224 0.4329 0.027 Uiso 1 1 calc R
H15B H 0.6658 0.5074 0.4051 0.027 Uiso 1 1 calc R
C16 C 0.9186(2) 0.58314(12) 0.34575(10) 0.0233(5) Uani 1 1 d .
C17 C 1.0044(2) 0.56670(13) 0.30759(12) 0.0307(6) Uani 1 1 d .
H17 H 0.9912 0.5410 0.2719 0.037 Uiso 1 1 calc R
C18 C 1.1094(2) 0.58761(15) 0.32126(14) 0.0426(7) Uani 1 1 d .
H18 H 1.1677 0.5768 0.2947 0.051 Uiso 1 1 calc R
C19 C 1.1290(3) 0.62406(15) 0.37334(14) 0.0459(8) Uani 1 1 d .
H19 H 1.2011 0.6374 0.3831 0.055 Uiso 1 1 calc R
C20 C 1.0437(2) 0.64142(15) 0.41170(13) 0.0414(7) Uani 1 1 d .
H20 H 1.0574 0.6668 0.4475 0.050 Uiso 1 1 calc R
C21 C 0.9394(2) 0.62175(13) 0.39774(11) 0.0309(6) Uani 1 1 d .
H21 H 0.8810 0.6345 0.4235 0.037 Uiso 1 1 calc R
C22 C 0.6999(2) 0.63032(11) 0.33328(10) 0.0220(5) Uani 1 1 d .
C23 C 0.7449(2) 0.69327(11) 0.31897(10) 0.0275(5) Uani 1 1 d .
H23 H 0.8205 0.6965 0.3107 0.033 Uiso 1 1 calc R
C24 C 0.6811(2) 0.75108(13) 0.31657(12) 0.0350(6) Uani 1 1 d .
H24 H 0.7125 0.7939 0.3070 0.042 Uiso 1 1 calc R
C25 C 0.5702(2) 0.74588(14) 0.32831(12) 0.0366(6) Uani 1 1 d .
H25 H 0.5256 0.7852 0.3263 0.044 Uiso 1 1 calc R
C26 C 0.5246(2) 0.68390(14) 0.34282(11) 0.0339(6) Uani 1 1 d .
H26 H 0.4490 0.6807 0.3510 0.041 Uiso 1 1 calc R
C27 C 0.5888(2) 0.62658(13) 0.34539(11) 0.0289(5) Uani 1 1 d .
H27 H 0.5570 0.5841 0.3555 0.035 Uiso 1 1 calc R
C28 C 0.7276(2) 0.35243(11) 0.06968(9) 0.0217(5) Uani 1 1 d .
C29 C 0.8187(2) 0.35676(13) 0.03225(10) 0.0304(6) Uani 1 1 d .
H29 H 0.8647 0.3955 0.0343 0.036 Uiso 1 1 calc R
C30 C 0.8424(3) 0.30460(15) -0.00796(11) 0.0394(7) Uani 1 1 d .
H30 H 0.9045 0.3079 -0.0334 0.047 Uiso 1 1 calc R
C31 C 0.7763(3) 0.24799(14) -0.01132(11) 0.0407(7) Uani 1 1 d .
H31 H 0.7928 0.2125 -0.0390 0.049 Uiso 1 1 calc R
C32 C 0.6864(3) 0.24295(14) 0.02549(12) 0.0401(7) Uani 1 1 d .
H32 H 0.6408 0.2041 0.0233 0.048 Uiso 1 1 calc R
C33 C 0.6626(2) 0.29497(13) 0.06597(11) 0.0322(6) Uani 1 1 d .
H33 H 0.6007 0.2911 0.0915 0.039 Uiso 1 1 calc R
C34 C 0.55140(19) 0.43109(11) 0.11577(10) 0.0233(5) Uani 1 1 d .
C35 C 0.4862(2) 0.44225(13) 0.16586(11) 0.0287(6) Uani 1 1 d .
H35 H 0.5176 0.4432 0.2052 0.034 Uiso 1 1 calc R
C36 C 0.3753(2) 0.45204(15) 0.15901(12) 0.0386(7) Uani 1 1 d .
H36 H 0.3311 0.4602 0.1935 0.046 Uiso 1 1 calc R
C37 C 0.3288(2) 0.44990(14) 0.10173(11) 0.0365(6) Uani 1 1 d .
H37 H 0.2525 0.4557 0.0974 0.044 Uiso 1 1 calc R
C38 C 0.3924(2) 0.43943(14) 0.05113(12) 0.0366(6) Uani 1 1 d .
H38 H 0.3605 0.4388 0.0119 0.044 Uiso 1 1 calc R
C39 C 0.5038(2) 0.42971(13) 0.05811(11) 0.0286(6) Uani 1 1 d .
H39 H 0.5480 0.4221 0.0235 0.034 Uiso 1 1 calc R
C40 C 0.7667(2) 0.49413(11) 0.10626(9) 0.0227(5) Uani 1 1 d .
H40A H 0.7305 0.5171 0.0718 0.027 Uiso 1 1 calc R
H40B H 0.8426 0.4838 0.0945 0.027 Uiso 1 1 calc R
C41 C 0.6514(2) 0.60679(12) 0.15771(11) 0.0271(5) Uani 1 1 d .
C42 C 0.6526(2) 0.65015(13) 0.10725(11) 0.0345(6) Uani 1 1 d .
H42 H 0.7148 0.6517 0.0818 0.041 Uiso 1 1 calc R
C43 C 0.5636(3) 0.69067(15) 0.09448(12) 0.0440(8) Uani 1 1 d .
H43 H 0.5646 0.7199 0.0602 0.053 Uiso 1 1 calc R
C44 C 0.4730(3) 0.68858(17) 0.13165(13) 0.0521(9) Uani 1 1 d .
H44 H 0.4119 0.7164 0.1226 0.062 Uiso 1 1 calc R
C45 C 0.4705(3) 0.64663(17) 0.18155(12) 0.0461(8) Uani 1 1 d .
H45 H 0.4081 0.6455 0.2069 0.055 Uiso 1 1 calc R
C46 C 0.5597(2) 0.60609(14) 0.19452(12) 0.0339(6) Uani 1 1 d .
H46 H 0.5582 0.5774 0.2291 0.041 Uiso 1 1 calc R
C47 C 0.8855(2) 0.60299(12) 0.16362(10) 0.0261(5) Uani 1 1 d .
C48 C 0.8841(3) 0.67286(13) 0.17747(11) 0.0358(6) Uani 1 1 d .
H48 H 0.8179 0.6950 0.1877 0.043 Uiso 1 1 calc R
C49 C 0.9818(3) 0.70912(15) 0.17594(13) 0.0485(9) Uani 1 1 d .
H49 H 0.9814 0.7562 0.1853 0.058 Uiso 1 1 calc R
C50 C 1.0783(3) 0.67818(17) 0.16118(13) 0.0507(9) Uani 1 1 d .
H50 H 1.1439 0.7037 0.1609 0.061 Uiso 1 1 calc R
C51 C 1.0799(3) 0.61032(17) 0.14685(12) 0.0467(8) Uani 1 1 d .
H51 H 1.1462 0.5890 0.1356 0.056 Uiso 1 1 calc R
C52 C 0.9837(2) 0.57288(14) 0.14892(11) 0.0362(6) Uani 1 1 d .
H52 H 0.9856 0.5256 0.1400 0.043 Uiso 1 1 calc R
Cl1 Cl 0.37027(7) 0.49732(4) 0.31701(3) 0.0526(2) Uani 1 1 d .
Cl2 Cl 0.40864(8) 0.35154(5) 0.31662(4) 0.0661(3) Uani 1 1 d .
C53 C 0.4517(3) 0.43106(18) 0.34347(13) 0.0510(9) Uani 1 1 d .
H53A H 0.4503 0.4308 0.3883 0.061 Uiso 1 1 calc R
H53B H 0.5277 0.4390 0.3305 0.061 Uiso 1 1 calc R
Cl3 Cl -0.02113(8) 0.28421(5) 0.17267(5) 0.0714(3) Uani 1 1 d .
Cl4 Cl 0.11292(7) 0.40092(5) 0.20513(4) 0.0620(2) Uani 1 1 d .
C54 C 0.0021(3) 0.37121(17) 0.16403(15) 0.0534(8) Uani 1 1 d .
H54A H 0.0141 0.3811 0.1206 0.064 Uiso 1 1 calc R
H54B H -0.0637 0.3963 0.1770 0.064 Uiso 1 1 calc R
F1 F 0.65678(17) 0.07333(11) 0.02515(11) 0.0826(7) Uani 1 1 d .
F2 F 0.49041(15) 0.03190(9) 0.04264(8) 0.0566(5) Uani 1 1 d .
F3 F 0.62385(16) -0.03677(9) 0.00870(8) 0.0576(5) Uani 1 1 d .
F4 F 0.55072(19) 0.04273(12) -0.05248(7) 0.0748(7) Uani 1 1 d .
B1 B 0.5802(3) 0.02834(16) 0.00601(13) 0.0309(7) Uani 1 1 d .

loop_
_atom_site_aniso_label
_atom_site_aniso_U_11
_atom_site_aniso_U_22
_atom_site_aniso_U_33
_atom_site_aniso_U_23
_atom_site_aniso_U_13
_atom_site_aniso_U_12
Rh1 0.01914(8) 0.01536(7) 0.01726(7) 0.00082(6) -0.00062(8) -0.00061(6)
P1 0.0227(3) 0.0183(3) 0.0184(3) 0.0019(2) -0.0004(2) 0.0004(2)
P2 0.0206(3) 0.0166(3) 0.0201(3) -0.0002(2) -0.0005(2) 0.0002(2)
P3 0.0211(3) 0.0206(3) 0.0178(3) -0.0002(2) 0.0000(2) -0.0020(2)
P4 0.0248(3) 0.0178(3) 0.0194(2) 0.0022(2) -0.0010(3) -0.0012(3)
N1 0.0260(10) 0.0158(8) 0.0198(8) 0.0034(6) 0.0018(10) 0.0001(9)
N2 0.0226(11) 0.0179(8) 0.0189(8) -0.0028(6) -0.0008(9) -0.0029(8)
C1 0.0307(13) 0.0186(10) 0.0224(10) 0.0014(8) 0.0012(11) -0.0011(11)
C2 0.0306(14) 0.0187(11) 0.0253(11) 0.0006(9) -0.0021(10) -0.0051(10)
C3 0.0238(12) 0.0191(11) 0.0285(12) 0.0031(9) -0.0050(10) -0.0001(10)
C4 0.0253(14) 0.0334(14) 0.0367(14) 0.0062(11) -0.0044(11) -0.0023(12)
C5 0.0269(15) 0.0494(18) 0.0484(17) 0.0105(14) 0.0020(13) -0.0026(14)
C6 0.0267(14) 0.0323(15) 0.0655(19) 0.0093(14) -0.0124(14) -0.0015(12)
C7 0.0445(18) 0.0338(15) 0.0437(16) -0.0024(13) -0.0208(14) 0.0007(14)
C8 0.0368(16) 0.0322(14) 0.0285(13) -0.0046(11) -0.0051(11) 0.0052(12)
C9 0.0328(15) 0.0262(12) 0.0157(10) -0.0003(8) -0.0018(10) -0.0050(11)
C10 0.0310(14) 0.0311(13) 0.0233(12) 0.0026(10) 0.0002(11) -0.0025(11)
C11 0.0347(15) 0.0421(16) 0.0233(12) -0.0015(11) 0.0048(11) -0.0097(13)
C12 0.0558(19) 0.0340(15) 0.0234(13) 0.0000(11) 0.0004(13) -0.0217(14)
C13 0.058(2) 0.0226(12) 0.0277(12) 0.0012(10) -0.0047(13) -0.0084(13)
C14 0.0418(16) 0.0229(11) 0.0230(10) -0.0001(9) -0.0007(11) -0.0005(12)
C15 0.0248(12) 0.0216(10) 0.0200(9) 0.0004(8) 0.0032(10) -0.0012(10)
C16 0.0224(13) 0.0194(11) 0.0281(12) 0.0056(9) -0.0036(10) -0.0012(10)
C17 0.0279(14) 0.0283(13) 0.0359(14) 0.0031(11) -0.0035(11) 0.0018(11)
C18 0.0247(14) 0.0501(18) 0.0531(18) 0.0089(15) 0.0002(14) -0.0021(14)
C19 0.0313(16) 0.0513(19) 0.0550(18) 0.0135(15) -0.0144(15) -0.0126(14)
C20 0.0447(18) 0.0404(17) 0.0390(15) 0.0021(12) -0.0162(14) -0.0127(14)
C21 0.0356(16) 0.0278(13) 0.0293(13) 0.0000(10) -0.0075(11) -0.0026(11)
C22 0.0247(12) 0.0207(11) 0.0205(11) -0.0034(9) -0.0012(10) 0.0042(10)
C23 0.0254(13) 0.0252(11) 0.0318(11) 0.0032(9) 0.0012(12) 0.0008(11)
C24 0.0386(16) 0.0246(13) 0.0418(15) 0.0036(11) -0.0008(13) 0.0051(12)
C25 0.0434(17) 0.0291(14) 0.0374(14) 0.0025(11) -0.0021(13) 0.0134(13)
C26 0.0265(14) 0.0351(15) 0.0400(15) -0.0027(12) 0.0022(12) 0.0074(12)
C27 0.0273(14) 0.0276(13) 0.0319(13) -0.0018(10) 0.0007(11) -0.0017(11)
C28 0.0230(13) 0.0238(11) 0.0183(10) -0.0013(8) -0.0015(9) -0.0004(10)
C29 0.0341(15) 0.0312(13) 0.0258(12) -0.0026(10) 0.0009(11) 0.0032(12)
C30 0.0453(18) 0.0476(18) 0.0253(13) -0.0004(12) 0.0075(12) 0.0139(15)
C31 0.064(2) 0.0340(14) 0.0245(12) -0.0075(10) -0.0059(14) 0.0173(15)
C32 0.057(2) 0.0248(13) 0.0380(15) -0.0064(11) -0.0017(15) -0.0042(13)
C33 0.0403(16) 0.0281(13) 0.0283(13) -0.0028(10) 0.0041(12) -0.0039(12)
C34 0.0227(12) 0.0208(11) 0.0266(12) 0.0030(9) -0.0011(10) -0.0042(9)
C35 0.0245(13) 0.0387(14) 0.0228(12) -0.0033(11) -0.0020(10) 0.0001(12)
C36 0.0284(15) 0.0525(18) 0.0350(14) -0.0040(13) 0.0041(12) 0.0010(13)
C37 0.0225(13) 0.0450(16) 0.0420(15) 0.0016(13) -0.0038(12) 0.0016(13)
C38 0.0326(15) 0.0435(16) 0.0339(14) 0.0040(12) -0.0101(12) -0.0018(13)
C39 0.0269(13) 0.0358(14) 0.0231(12) 0.0016(10) -0.0008(10) 0.0016(11)
C40 0.0246(13) 0.0243(11) 0.0193(10) -0.0005(8) -0.0002(9) -0.0044(10)
C41 0.0335(15) 0.0226(12) 0.0250(12) -0.0005(10) -0.0042(11) 0.0015(11)
C42 0.0430(17) 0.0358(14) 0.0249(12) 0.0043(11) -0.0007(12) 0.0093(13)
C43 0.058(2) 0.0419(17) 0.0320(14) 0.0061(12) -0.0053(14) 0.0216(16)
C44 0.054(2) 0.063(2) 0.0389(16) -0.0033(15) -0.0049(15) 0.0372(17)
C45 0.0383(17) 0.065(2) 0.0350(15) -0.0043(14) -0.0007(13) 0.0220(16)
C46 0.0377(16) 0.0367(15) 0.0274(13) 0.0012(11) -0.0015(12) 0.0067(13)
C47 0.0343(15) 0.0246(12) 0.0193(11) 0.0059(9) -0.0034(11) -0.0052(11)
C48 0.0501(18) 0.0251(13) 0.0323(14) 0.0009(11) -0.0067(13) -0.0098(13)
C49 0.075(3) 0.0297(15) 0.0406(17) 0.0046(13) -0.0116(17) -0.0250(16)
C50 0.058(2) 0.054(2) 0.0405(16) 0.0098(15) -0.0085(16) -0.0371(18)
C51 0.0371(18) 0.059(2) 0.0443(16) 0.0071(14) -0.0005(14) -0.0206(15)
C52 0.0361(16) 0.0336(15) 0.0388(15) 0.0042(12) 0.0014(13) -0.0117(13)
Cl1 0.0484(5) 0.0539(5) 0.0553(4) -0.0069(4) -0.0051(4) -0.0017(4)
Cl2 0.0662(6) 0.0520(5) 0.0801(6) -0.0046(5) 0.0162(5) 0.0025(5)
C53 0.0373(18) 0.074(2) 0.0421(16) -0.0190(16) -0.0058(14) 0.0076(17)
Cl3 0.0649(6) 0.0473(5) 0.1020(7) -0.0006(5) 0.0062(6) 0.0148(5)
Cl4 0.0403(5) 0.0915(7) 0.0543(5) -0.0052(4) 0.0057(4) -0.0006(5)
C54 0.0404(19) 0.059(2) 0.061(2) 0.0190(17) -0.0003(16) 0.0022(17)
F1 0.0560(14) 0.0637(14) 0.1281(18) -0.0189(13) -0.0004(13) -0.0246(11)
F2 0.0481(11) 0.0565(12) 0.0653(11) 0.0086(9) 0.0315(9) 0.0038(9)
F3 0.0575(12) 0.0501(12) 0.0651(11) 0.0027(9) -0.0034(10) 0.0224(10)
F4 0.0913(16) 0.1012(17) 0.0319(9) 0.0094(9) -0.0041(10) 0.0439(14)
B1 0.0290(16) 0.0327(16) 0.0311(15) 0.0013(12) 0.0026(13) -0.0008(14)

loop_
_atom_type_symbol
_atom_type_description
_atom_type_scat_dispersion_real
_atom_type_scat_dispersion_imag
_atom_type_scat_source
C C 0.0033 0.0016 'International Tables Vol C Tables 4.2.6.8 and 6.1.1.4'
H H 0.0000 0.0000 'International Tables Vol C Tables 4.2.6.8 and 6.1.1.4'
B B 0.0013 0.0007 'International Tables Vol C Tables 4.2.6.8 and 6.1.1.4'
Cl Cl 0.1484 0.1585 'International Tables Vol C Tables 4.2.6.8 and 6.1.1.4'
F F 0.0171 0.0103 'International Tables Vol C Tables 4.2.6.8 and 6.1.1.4'
N N 0.0061 0.0033 'International Tables Vol C Tables 4.2.6.8 and 6.1.1.4'
P P 0.1023 0.0942 'International Tables Vol C Tables 4.2.6.8 and 6.1.1.4'
Rh Rh -1.1178 0.9187 'International Tables Vol C Tables 4.2.6.8 and 6.1.1.4'

loop_
_geom_angle_atom_site_label_1
_geom_angle_atom_site_label_2
_geom_angle_atom_site_label_3
_geom_angle
N1 Rh1 N2 80.55(7)
N1 Rh1 P4 170.30(5)
N2 Rh1 P4 89.78(5)
N1 Rh1 P2 89.41(5)
N2 Rh1 P2 169.92(5)
P4 Rh1 P2 100.28(2)
N1 P1 C15 104.56(9)
N1 P1 C3 117.37(11)
C15 P1 C3 107.04(11)
N1 P1 C9 112.97(10)
C15 P1 C9 110.95(11)
C3 P1 C9 103.90(11)
C16 P2 C22 102.70(11)
C16 P2 C15 101.92(10)
C22 P2 C15 103.39(10)
C16 P2 Rh1 120.39(8)
C22 P2 Rh1 120.87(7)
C15 P2 Rh1 104.80(7)
N2 P3 C40 105.01(10)
N2 P3 C34 115.26(11)
C40 P3 C34 108.62(11)
N2 P3 C28 114.66(10)
C40 P3 C28 109.09(10)
C34 P3 C28 104.05(11)
C41 P4 C47 104.30(11)
C41 P4 C40 101.45(11)
C47 P4 C40 102.03(11)
C41 P4 Rh1 120.91(9)
C47 P4 Rh1 119.67(8)
C40 P4 Rh1 105.35(7)
C1 N1 P1 123.26(14)
C1 N1 Rh1 111.81(12)
P1 N1 Rh1 117.64(10)
C2 N2 P3 122.58(15)
C2 N2 Rh1 111.64(12)
P3 N2 Rh1 117.19(10)
N1 C1 C2 108.10(17)
N1 C1 H1A 110.1
C2 C1 H1A 110.1
N1 C1 H1B 110.1
C2 C1 H1B 110.1
H1A C1 H1B 108.4
N2 C2 C1 108.69(18)
N2 C2 H2A 110.0
C1 C2 H2A 110.0
N2 C2 H2B 110.0
C1 C2 H2B 110.0
H2A C2 H2B 108.3
C4 C3 C8 119.8(2)
C4 C3 P1 120.02(18)
C8 C3 P1 120.08(19)
C3 C4 C5 119.5(2)
C3 C4 H4 120.3
C5 C4 H4 120.3
C6 C5 C4 120.1(3)
C6 C5 H5 120.0
C4 C5 H5 120.0
C7 C6 C5 120.8(3)
C7 C6 H6 119.6
C5 C6 H6 119.6
C6 C7 C8 119.1(3)
C6 C7 H7 120.5
C8 C7 H7 120.5
C3 C8 C7 120.7(3)
C3 C8 H8 119.6
C7 C8 H8 119.6
C10 C9 C14 119.3(2)
C10 C9 P1 121.90(19)
C14 C9 P1 118.72(19)
C11 C10 C9 120.2(2)
C11 C10 H10 119.9
C9 C10 H10 119.9
C12 C11 C10 120.0(3)
C12 C11 H11 120.0
C10 C11 H11 120.0
C11 C12 C13 120.5(2)
C11 C12 H12 119.7
C13 C12 H12 119.7
C12 C13 C14 119.7(3)
C12 C13 H13 120.1
C14 C13 H13 120.1
C13 C14 C9 120.4(3)
C13 C14 H14 119.8
C9 C14 H14 119.8
P1 C15 P2 106.59(10)
P1 C15 H15A 110.4
P2 C15 H15A 110.4
P1 C15 H15B 110.4
P2 C15 H15B 110.4
H15A C15 H15B 108.6
C17 C16 C21 119.0(2)
C17 C16 P2 119.16(18)
C21 C16 P2 121.8(2)
C16 C17 C18 120.4(2)
C16 C17 H17 119.8
C18 C17 H17 119.8
C19 C18 C17 119.9(3)
C19 C18 H18 120.0
C17 C18 H18 120.0
C18 C19 C20 120.3(3)
C18 C19 H19 119.8
C20 C19 H19 119.8
C21 C20 C19 119.9(3)
C21 C20 H20 120.1
C19 C20 H20 120.1
C20 C21 C16 120.4(3)
C20 C21 H21 119.8
C16 C21 H21 119.8
C23 C22 C27 118.7(2)
C23 C22 P2 120.24(19)
C27 C22 P2 120.68(18)
C24 C23 C22 120.9(2)
C24 C23 H23 119.5
C22 C23 H23 119.5
C23 C24 C25 119.2(3)
C23 C24 H24 120.4
C25 C24 H24 120.4
C26 C25 C24 120.4(2)
C26 C25 H25 119.8
C24 C25 H25 119.8
C27 C26 C25 120.0(3)
C27 C26 H26 120.0
C25 C26 H26 120.0
C26 C27 C22 120.7(2)
C26 C27 H27 119.6
C22 C27 H27 119.6
C33 C28 C29 118.5(2)
C33 C28 P3 119.09(18)
C29 C28 P3 122.29(18)
C30 C29 C28 120.2(3)
C30 C29 H29 119.9
C28 C29 H29 119.9
C31 C30 C29 120.5(3)
C31 C30 H30 119.8
C29 C30 H30 119.8
C32 C31 C30 120.0(2)
C32 C31 H31 120.0
C30 C31 H31 120.0
C31 C32 C33 119.7(3)
C31 C32 H32 120.1
C33 C32 H32 120.1
C28 C33 C32 121.1(3)
C28 C33 H33 119.4
C32 C33 H33 119.4
C35 C34 C39 119.1(2)
C35 C34 P3 120.02(18)
C39 C34 P3 120.84(19)
C34 C35 C36 120.4(2)
C34 C35 H35 119.8
C36 C35 H35 119.8
C35 C36 C37 120.0(3)
C35 C36 H36 120.0
C37 C36 H36 120.0
C38 C37 C36 120.6(3)
C38 C37 H37 119.7
C36 C37 H37 119.7
C37 C38 C39 119.3(2)
C37 C38 H38 120.4
C39 C38 H38 120.4
C38 C39 C34 120.6(2)
C38 C39 H39 119.7
C34 C39 H39 119.7
P3 C40 P4 107.47(10)
P3 C40 H40A 110.2
P4 C40 H40A 110.2
P3 C40 H40B 110.2
P4 C40 H40B 110.2
H40A C40 H40B 108.5
C46 C41 C42 118.6(2)
C46 C41 P4 119.34(18)
C42 C41 P4 122.1(2)
C43 C42 C41 120.2(3)
C43 C42 H42 119.9
C41 C42 H42 119.9
C42 C43 C44 119.9(3)
C42 C43 H43 120.0
C44 C43 H43 120.0
C45 C44 C43 120.7(3)
C45 C44 H44 119.7
C43 C44 H44 119.7
C44 C45 C46 119.5(3)
C44 C45 H45 120.3
C46 C45 H45 120.3
C45 C46 C41 121.1(2)
C45 C46 H46 119.5
C41 C46 H46 119.5
C52 C47 C48 118.6(3)
C52 C47 P4 120.02(19)
C48 C47 P4 120.8(2)
C49 C48 C47 118.8(3)
C49 C48 H48 120.6
C47 C48 H48 120.6
C50 C49 C48 121.5(3)
C50 C49 H49 119.2
C48 C49 H49 119.2
C51 C50 C49 119.9(3)
C51 C50 H50 120.1
C49 C50 H50 120.1
C50 C51 C52 119.6(3)
C50 C51 H51 120.2
C52 C51 H51 120.2
C47 C52 C51 121.5(3)
C47 C52 H52 119.3
C51 C52 H52 119.3
Cl1 C53 Cl2 112.32(17)
Cl1 C53 H53A 109.1
Cl2 C53 H53A 109.1
Cl1 C53 H53B 109.1
Cl2 C53 H53B 109.1
H53A C53 H53B 107.9
Cl4 C54 Cl3 113.63(18)
Cl4 C54 H54A 108.8
Cl3 C54 H54A 108.8
Cl4 C54 H54B 108.8
Cl3 C54 H54B 108.8
H54A C54 H54B 107.7
F1 B1 F2 110.0(2)
F1 B1 F4 110.0(3)
F2 B1 F4 109.4(2)
F1 B1 F3 108.6(3)
F2 B1 F3 109.5(2)
F4 B1 F3 109.4(3)

loop_
_geom_bond_atom_site_label_1
_geom_bond_atom_site_label_2
_geom_bond_distance
Rh1 N1 2.0912(16)
Rh1 N2 2.0947(16)
Rh1 P4 2.1911(5)
Rh1 P2 2.1937(6)
P1 N1 1.6057(18)
P1 C15 1.803(2)
P1 C3 1.808(2)
P1 C9 1.813(2)
P2 C16 1.829(2)
P2 C22 1.833(2)
P2 C15 1.875(2)
P3 N2 1.6099(18)
P3 C40 1.802(2)
P3 C34 1.807(2)
P3 C28 1.809(2)
P4 C41 1.820(3)
P4 C47 1.830(3)
P4 C40 1.882(2)
N1 C1 1.480(3)
N2 C2 1.475(3)
C1 C2 1.520(3)
C1 H1A 0.9900
C1 H1B 0.9900
C2 H2A 0.9900
C2 H2B 0.9900
C3 C4 1.385(3)
C3 C8 1.385(3)
C4 C5 1.398(4)
C4 H4 0.9500
C5 C6 1.381(4)
C5 H5 0.9500
C6 C7 1.378(4)
C6 H6 0.9500
C7 C8 1.394(4)
C7 H7 0.9500
C8 H8 0.9500
C9 C10 1.394(3)
C9 C14 1.394(3)
C10 C11 1.390(3)
C10 H10 0.9500
C11 C12 1.381(4)
C11 H11 0.9500
C12 C13 1.383(4)
C12 H12 0.9500
C13 C14 1.391(3)
C13 H13 0.9500
C14 H14 0.9500
C15 H15A 0.9900
C15 H15B 0.9900
C16 C17 1.388(3)
C16 C21 1.400(3)
C17 C18 1.388(4)
C17 H17 0.9500
C18 C19 1.376(4)
C18 H18 0.9500
C19 C20 1.391(4)
C19 H19 0.9500
C20 C21 1.374(4)
C20 H20 0.9500
C21 H21 0.9500
C22 C23 1.393(3)
C22 C27 1.394(3)
C23 C24 1.383(3)
C23 H23 0.9500
C24 C25 1.392(4)
C24 H24 0.9500
C25 C26 1.380(4)
C25 H25 0.9500
C26 C27 1.378(4)
C26 H26 0.9500
C27 H27 0.9500
C28 C33 1.387(3)
C28 C29 1.395(3)
C29 C30 1.388(4)
C29 H29 0.9500
C30 C31 1.381(4)
C30 H30 0.9500
C31 C32 1.375(4)
C31 H31 0.9500
C32 C33 1.390(4)
C32 H32 0.9500
C33 H33 0.9500
C34 C35 1.384(3)
C34 C39 1.401(3)
C35 C36 1.385(4)
C35 H35 0.9500
C36 C37 1.389(4)
C36 H36 0.9500
C37 C38 1.379(4)
C37 H37 0.9500
C38 C39 1.392(4)
C38 H38 0.9500
C39 H39 0.9500
C40 H40A 0.9900
C40 H40B 0.9900
C41 C46 1.390(4)
C41 C42 1.403(3)
C42 C43 1.384(4)
C42 H42 0.9500
C43 C44 1.384(4)
C43 H43 0.9500
C44 C45 1.377(4)
C44 H44 0.9500
C45 C46 1.387(4)
C45 H45 0.9500
C46 H46 0.9500
C47 C52 1.384(4)
C47 C48 1.408(3)
C48 C49 1.398(4)
C48 H48 0.9500
C49 C50 1.373(5)
C49 H49 0.9500
C50 C51 1.372(4)
C50 H50 0.9500
C51 C52 1.395(4)
C51 H51 0.9500
C52 H52 0.9500
Cl1 C53 1.745(3)
Cl2 C53 1.755(3)
C53 H53A 0.9900
C53 H53B 0.9900
Cl3 C54 1.746(3)
Cl4 C54 1.739(3)
C54 H54A 0.9900
C54 H54B 0.9900
F1 B1 1.360(4)
F2 B1 1.370(3)
F3 B1 1.390(4)
F4 B1 1.371(3)
